data_7239732
loop_
_publ_author_name
'Sun, Yayong'
'Wang, Fupeng'
'Fu, Yunlei'
'Chen, Chao'
'Wang, Xuanyi'
'Xiao, Zhenyu'
'Liu, Yanru'
'Xu, Jixiang'
'Li, Bin'
'Wang, Lei'

_publ_section_title
;
 Two new inorganic--organic hybrid zinc phosphites and their derived
 ZnO/ZnS heterostructure for efficient photocatalytic hydrogen production
;
_journal_issue 2
_journal_name_full 'RSC Advances'
_journal_page_first 812
_journal_page_last 817
_journal_paper_doi 10.1039/C9RA06919D
_journal_volume 10
_journal_year 2020
_chemical_formula_moiety 'C8 H9 N2 O3 P Zn'
_chemical_formula_sum 'C8 H9 N2 O3 P Zn'
_chemical_formula_weight 277.51
_space_group_crystal_system monoclinic
_space_group_IT_number 14
_space_group_name_Hall '-P 2ybc'
_space_group_name_H-M_alt 'P 1 21/c 1'
_atom_sites_solution_hydrogens geom
_atom_sites_solution_primary iterative
_audit_creation_date 2019-11-13
_audit_creation_method
;
Olex2 1.2
(compiled 2018.05.29 svn.r3508 for OlexSys, GUI svn.r5506)
;
_audit_update_record
;
2019-11-13 deposited with the CCDC.	2019-12-02 downloaded from the CCDC.
;
_cell_angle_alpha 90
_cell_angle_beta 99.315(4)
_cell_angle_gamma 90
_cell_formula_units_Z 4
_cell_length_a 5.2103(2)
_cell_length_b 11.7634(5)
_cell_length_c 17.4168(8)
_cell_measurement_reflns_used 5989
_cell_measurement_temperature 293(2)
_cell_measurement_theta_max 29.3800
_cell_measurement_theta_min 2.9120
_cell_volume 1053.41(8)
_computing_molecular_graphics 'Olex2 (Dolomanov et al., 2009)'
_computing_publication_material 'Olex2 (Dolomanov et al., 2009)'
_computing_structure_refinement 'ShelXL (Sheldrick, 2015)'
_computing_structure_solution 'olex2.solve (Bourhis et al., 2015)'
_diffrn_ambient_temperature 293(2)
_diffrn_measured_fraction_theta_full 0.999
_diffrn_measured_fraction_theta_max 0.890
_diffrn_measurement_device_type 'multiwire proportional'
_diffrn_measurement_method 'phi and omega scans'
_diffrn_radiation_monochromator graphite
_diffrn_radiation_type MoK\a
_diffrn_radiation_wavelength 0.71073
_diffrn_reflns_av_R_equivalents 0.0519
_diffrn_reflns_av_unetI/netI 0.0320
_diffrn_reflns_Laue_measured_fraction_full 0.999
_diffrn_reflns_Laue_measured_fraction_max 0.890
_diffrn_reflns_limit_h_max 7
_diffrn_reflns_limit_h_min -6
_diffrn_reflns_limit_k_max 14
_diffrn_reflns_limit_k_min -15
_diffrn_reflns_limit_l_max 24
_diffrn_reflns_limit_l_min -23
_diffrn_reflns_number 11248
_diffrn_reflns_point_group_measured_fraction_full 0.999
_diffrn_reflns_point_group_measured_fraction_max 0.890
_diffrn_reflns_theta_full 25.242
_diffrn_reflns_theta_max 29.644
_diffrn_reflns_theta_min 2.370
_exptl_absorpt_coefficient_mu 2.470
_exptl_absorpt_correction_T_max 1.00000
_exptl_absorpt_correction_T_min 0.85488
_exptl_absorpt_correction_type multi-scan
_exptl_crystal_colour Colorless
_exptl_crystal_density_diffrn 1.750
_exptl_crystal_description Rod
_exptl_crystal_F_000 560
_exptl_crystal_size_max 0.2
_exptl_crystal_size_mid 0.17
_exptl_crystal_size_min 0.12
_refine_diff_density_max 2.802
_refine_diff_density_min -2.537
_refine_diff_density_rms 0.449
_refine_ls_extinction_method none
_refine_ls_goodness_of_fit_ref 1.156
_refine_ls_hydrogen_treatment constr
_refine_ls_matrix_type full
_refine_ls_number_parameters 137
_refine_ls_number_reflns 2647
_refine_ls_number_restraints 0
_refine_ls_restrained_S_all 1.156
_refine_ls_R_factor_all 0.1774
_refine_ls_R_factor_gt 0.1745
_refine_ls_shift/su_max 0.000
_refine_ls_shift/su_mean 0.000
_refine_ls_structure_factor_coef Fsqd
_refine_ls_weighting_details 'w=1/[\s^2^(Fo^2^)+(0.0810P)^2^+137.1431P] where P=(Fo^2^+2Fc^2^)/3'
_refine_ls_weighting_scheme calc
_refine_ls_wR_factor_gt 0.4731
_refine_ls_wR_factor_ref 0.4740
_reflns_Friedel_coverage 0.000
_reflns_number_gt 2462
_reflns_number_total 2647
_reflns_threshold_expression 'I > 2\s(I)'
_cod_data_source_file c9ra06919d2.cif
_cod_data_source_block sun-28
_cod_depositor_comments 'Adding full bibliography for 7239731--7239732.cif.'
_cod_database_code 7239732
_shelx_shelxl_version_number 2018/1
_shelx_space_group_comment
;
The symmetry employed for this shelxl refinement is uniquely defined
by the following loop, which should always be used as a source of
symmetry information in preference to the above space-group names.
They are only intended as comments.
;
_olex2_refinement_description
;
1. Fixed Uiso
 At 1.2 times of:
  All C(H) groups, All C(H,H) groups
 At 1.5 times of:
  All C(H,H,H) groups
2.a Secondary CH2 refined with riding coordinates:
 C5(H5A,H5B)
2.b Aromatic/amide H refined with riding coordinates:
 C7(H7), C2(H2), C8(H8), C1(H1)
2.c Idealised Me refined as rotating group:
 C4(H4A,H4B,H4C)
;
_olex2_submission_special_instructions 'No special instructions were received'

loop_
_space_group_symop_operation_xyz
'x, y, z'
'-x, y+1/2, -z+1/2'
'-x, -y, -z'
'x, -y-1/2, z-1/2'

loop_
_atom_site_label
_atom_site_type_symbol
_atom_site_fract_x
_atom_site_fract_y
_atom_site_fract_z
_atom_site_U_iso_or_equiv
_atom_site_adp_type
_atom_site_occupancy
_atom_site_site_symmetry_order
_atom_site_calc_flag
_atom_site_refinement_flags_posn
Zn1 Zn 0.1502(5) 0.5705(2) 0.41659(13) 0.0263(7) Uani 1 1 d .
P1 P 0.3033(10) 0.3436(4) 0.5015(3) 0.0235(10) Uani 1 1 d .
O3 O 0.593(3) 0.3444(13) 0.5141(9) 0.033(3) Uani 1 1 d .
O1 O 0.192(3) 0.4072(12) 0.4290(9) 0.036(4) Uani 1 1 d .
O2 O 0.201(3) 0.3864(17) 0.5739(8) 0.041(4) Uani 1 1 d .
C7 C -0.019(4) 0.4859(19) 0.0768(10) 0.030(4) Uani 1 1 d .
H7 H -0.027400 0.474408 0.129134 0.036 Uiso 1 1 calc R
C3 C 0.291(4) 0.5847(16) 0.2548(11) 0.028(4) Uani 1 1 d .
C6 C 0.161(5) 0.5632(18) 0.0563(13) 0.033(4) Uani 1 1 d .
N2 N 0.248(4) 0.6477(17) 0.1890(11) 0.038(4) Uani 1 1 d .
C5 C 0.341(5) 0.633(2) 0.1144(13) 0.041(5) Uani 1 1 d .
H5A H 0.510254 0.596235 0.123897 0.049 Uiso 1 1 calc R
H5B H 0.363499 0.707120 0.092178 0.049 Uiso 1 1 calc R
C2 C 0.069(6) 0.728(2) 0.2031(13) 0.044(6) Uani 1 1 d .
H2 H -0.002385 0.784747 0.168740 0.053 Uiso 1 1 calc R
C4 C 0.473(6) 0.4857(19) 0.2647(13) 0.042(6) Uani 1 1 d .
H4A H 0.448038 0.440770 0.218029 0.063 Uiso 1 1 calc GR
H4B H 0.439515 0.439918 0.307588 0.063 Uiso 1 1 calc GR
H4C H 0.649438 0.512668 0.274777 0.063 Uiso 1 1 calc GR
C8 C 0.184(5) 0.574(2) -0.0212(12) 0.039(5) Uani 1 1 d .
H8 H 0.310176 0.621858 -0.035905 0.047 Uiso 1 1 calc R
C1 C 0.014(6) 0.711(3) 0.2759(13) 0.053(7) Uani 1 1 d .
H1 H -0.099081 0.753144 0.300605 0.064 Uiso 1 1 calc R
N1 N 0.158(4) 0.6174(17) 0.3062(10) 0.033(4) Uani 1 1 d .

loop_
_atom_site_aniso_label
_atom_site_aniso_U_11
_atom_site_aniso_U_22
_atom_site_aniso_U_33
_atom_site_aniso_U_23
_atom_site_aniso_U_13
_atom_site_aniso_U_12
Zn1 0.0322(12) 0.0294(12) 0.0171(10) 0.0027(9) 0.0038(8) 0.0031(9)
P1 0.031(2) 0.017(2) 0.022(2) -0.0034(18) 0.0043(18) 0.0002(18)
O3 0.041(8) 0.029(7) 0.030(7) -0.009(6) 0.007(6) 0.001(6)
O1 0.063(10) 0.013(6) 0.029(7) -0.002(6) -0.005(7) 0.007(6)
O2 0.037(8) 0.079(13) 0.010(6) 0.011(7) 0.008(5) 0.016(8)
C7 0.048(12) 0.032(11) 0.011(8) 0.001(7) 0.007(8) -0.008(9)
C3 0.042(11) 0.020(9) 0.021(8) 0.001(7) 0.003(7) -0.013(8)
C6 0.046(12) 0.024(9) 0.033(10) -0.010(8) 0.015(9) -0.004(9)
N2 0.055(12) 0.031(10) 0.025(9) -0.011(8) 0.000(8) -0.012(8)
C5 0.045(13) 0.048(14) 0.031(11) 0.006(10) 0.007(9) -0.009(11)
C2 0.070(16) 0.040(13) 0.021(10) 0.013(9) -0.003(10) 0.012(12)
C4 0.076(17) 0.020(10) 0.027(11) -0.014(8) 0.003(11) 0.002(10)
C8 0.052(13) 0.044(13) 0.023(10) 0.005(9) 0.011(9) -0.008(11)
C1 0.072(18) 0.070(19) 0.017(10) 0.013(11) 0.004(11) 0.025(15)
N1 0.044(10) 0.036(10) 0.019(8) 0.009(7) 0.000(7) 0.004(8)

loop_
_atom_type_symbol
_atom_type_description
_atom_type_scat_dispersion_real
_atom_type_scat_dispersion_imag
_atom_type_scat_source
C C 0.0033 0.0016 'International Tables Vol C Tables 4.2.6.8 and 6.1.1.4'
H H 0.0000 0.0000 'International Tables Vol C Tables 4.2.6.8 and 6.1.1.4'
N N 0.0061 0.0033 'International Tables Vol C Tables 4.2.6.8 and 6.1.1.4'
O O 0.0106 0.0060 'International Tables Vol C Tables 4.2.6.8 and 6.1.1.4'
P P 0.1023 0.0942 'International Tables Vol C Tables 4.2.6.8 and 6.1.1.4'
Zn Zn 0.2839 1.4301 'International Tables Vol C Tables 4.2.6.8 and 6.1.1.4'

loop_
_geom_angle_atom_site_label_1
_geom_angle_atom_site_label_2
_geom_angle_atom_site_label_3
_geom_angle
_geom_angle_site_symmetry_1
_geom_angle_site_symmetry_3
O3 Zn1 O1 113.0(7) 3_666 .
O3 Zn1 O2 112.3(7) 3_666 3_566
O3 Zn1 N1 109.7(8) 3_666 .
O1 Zn1 N1 111.1(7) . .
O2 Zn1 O1 109.9(8) 3_566 .
O2 Zn1 N1 100.2(7) 3_566 .
O3 P1 O1 111.5(10) . .
O3 P1 O2 110.8(9) . .
O1 P1 O2 112.9(9) . .
P1 O3 Zn1 132.7(9) . 3_666
P1 O1 Zn1 127.4(9) . .
P1 O2 Zn1 128.1(9) . 3_566
C6 C7 H7 119.2 . .
C8 C7 H7 119.2 3_565 .
C8 C7 C6 121.6(18) 3_565 .
N2 C3 C4 123(2) . .
N1 C3 N2 113(2) . .
N1 C3 C4 124.1(19) . .
C7 C6 C5 123.7(19) . .
C8 C6 C7 119(2) . .
C8 C6 C5 117(2) . .
C3 N2 C5 130(2) . .
C3 N2 C2 104.6(18) . .
C2 N2 C5 125(2) . .
C6 C5 H5A 108.9 . .
C6 C5 H5B 108.9 . .
N2 C5 C6 113.4(19) . .
N2 C5 H5A 108.9 . .
N2 C5 H5B 108.9 . .
H5A C5 H5B 107.7 . .
N2 C2 H2 125.9 . .
C1 C2 N2 108(2) . .
C1 C2 H2 125.9 . .
C3 C4 H4A 109.5 . .
C3 C4 H4B 109.5 . .
C3 C4 H4C 109.5 . .
H4A C4 H4B 109.5 . .
H4A C4 H4C 109.5 . .
H4B C4 H4C 109.5 . .
C7 C8 H8 120.2 3_565 .
C6 C8 C7 120(2) . 3_565
C6 C8 H8 120.2 . .
C2 C1 H1 126.5 . .
C2 C1 N1 107(2) . .
N1 C1 H1 126.5 . .
C3 N1 Zn1 133.4(15) . .
C3 N1 C1 107.1(18) . .
C1 N1 Zn1 119.3(16) . .

loop_
_geom_bond_atom_site_label_1
_geom_bond_atom_site_label_2
_geom_bond_distance
_geom_bond_site_symmetry_2
Zn1 O3 1.929(15) 3_666
Zn1 O1 1.941(14) .
Zn1 O2 1.933(15) 3_566
Zn1 N1 2.007(17) .
P1 O3 1.491(16) .
P1 O1 1.502(15) .
P1 O2 1.530(15) .
C7 H7 0.9300 .
C7 C6 1.39(3) .
C7 C8 1.38(3) 3_565
C3 N2 1.35(3) .
C3 C4 1.49(3) .
C3 N1 1.28(3) .
C6 C5 1.51(3) .
C6 C8 1.38(3) .
N2 C5 1.47(3) .
N2 C2 1.38(3) .
C5 H5A 0.9700 .
C5 H5B 0.9700 .
C2 H2 0.9300 .
C2 C1 1.36(3) .
C4 H4A 0.9600 .
C4 H4B 0.9600 .
C4 H4C 0.9600 .
C8 H8 0.9300 .
C1 H1 0.9300 .
C1 N1 1.39(3) .
